data_1515183
loop_
_publ_author_name
'Zhao, Xiaoxi'
'Stephan, Douglas W.'

_publ_section_title
;
 Frustrated Lewis pair olefin addition reactions: P-, N-, C- and H-based
 nucleophilic additions to an olefin-tethered borane
;
_journal_issue 6
_journal_name_full 'Chemical Science'
_journal_page_first 2123
_journal_paper_doi 10.1039/c2sc20262j
_journal_volume 3
_journal_year 2012
_chemical_formula_sum 'C30 H32 B F16 O P'
_chemical_formula_weight 754.34
_chemical_name_systematic
;
?
;
_space_group_IT_number 2
_symmetry_cell_setting triclinic
_symmetry_space_group_name_Hall '-P 1'
_symmetry_space_group_name_H-M 'P -1'
_atom_sites_solution_hydrogens geom
_atom_sites_solution_primary direct
_atom_sites_solution_secondary difmap
_audit_creation_method SHELXL-97
_cell_angle_alpha 69.214(10)
_cell_angle_beta 82.733(11)
_cell_angle_gamma 82.327(10)
_cell_formula_units_Z 2
_cell_length_a 11.177(2)
_cell_length_b 11.228(2)
_cell_length_c 13.582(3)
_cell_measurement_reflns_used 2521
_cell_measurement_temperature 150(2)
_cell_measurement_theta_max 20.92
_cell_measurement_theta_min 2.55
_cell_volume 1573.5(5)
_computing_cell_refinement 'Bruker SAINT'
_computing_data_collection 'Bruker APEX2'
_computing_data_reduction 'Bruker SAINT'
_computing_molecular_graphics 'Bruker SHELXTL'
_computing_publication_material 'Bruker SHELXTL'
_computing_structure_refinement 'SHELXL-97 (Sheldrick, 2008)'
_computing_structure_solution 'SHELXS-97 (Sheldrick, 2008)'
_diffrn_ambient_temperature 150(2)
_diffrn_measured_fraction_theta_full 0.969
_diffrn_measured_fraction_theta_max 0.969
_diffrn_measurement_device_type 'Bruker APEX-II CCD'
_diffrn_measurement_method '\f and \w scans'
_diffrn_radiation_monochromator graphite
_diffrn_radiation_source 'fine-focus sealed tube'
_diffrn_radiation_type MoK\a
_diffrn_radiation_wavelength 0.71073
_diffrn_reflns_av_R_equivalents 0.0791
_diffrn_reflns_av_sigmaI/netI 0.1303
_diffrn_reflns_limit_h_max 13
_diffrn_reflns_limit_h_min -14
_diffrn_reflns_limit_k_max 14
_diffrn_reflns_limit_k_min -14
_diffrn_reflns_limit_l_max 17
_diffrn_reflns_limit_l_min -17
_diffrn_reflns_number 25270
_diffrn_reflns_theta_full 27.55
_diffrn_reflns_theta_max 27.55
_diffrn_reflns_theta_min 1.85
_exptl_absorpt_coefficient_mu 0.208
_exptl_absorpt_correction_T_max 0.9917
_exptl_absorpt_correction_T_min 0.9440
_exptl_absorpt_correction_type multi-scan
_exptl_absorpt_process_details SADABS
_exptl_crystal_colour colourless
_exptl_crystal_density_diffrn 1.592
_exptl_crystal_density_method 'not measured'
_exptl_crystal_description needle
_exptl_crystal_F_000 768
_exptl_crystal_size_max 0.28
_exptl_crystal_size_mid 0.05
_exptl_crystal_size_min 0.04
_refine_diff_density_max 0.328
_refine_diff_density_min -0.322
_refine_diff_density_rms 0.072
_refine_ls_extinction_method none
_refine_ls_goodness_of_fit_ref 0.982
_refine_ls_hydrogen_treatment constr
_refine_ls_matrix_type full
_refine_ls_number_parameters 452
_refine_ls_number_reflns 7056
_refine_ls_number_restraints 0
_refine_ls_restrained_S_all 0.982
_refine_ls_R_factor_all 0.1447
_refine_ls_R_factor_gt 0.0569
_refine_ls_shift/su_max 0.002
_refine_ls_shift/su_mean 0.000
_refine_ls_structure_factor_coef Fsqd
_refine_ls_weighting_details 'calc w=1/[\s^2^(Fo^2^)+(0.0459P)^2^+0.0000P] where P=(Fo^2^+2Fc^2^)/3'
_refine_ls_weighting_scheme calc
_refine_ls_wR_factor_gt 0.0982
_refine_ls_wR_factor_ref 0.1213
_reflns_number_gt 3643
_reflns_number_total 7056
_reflns_threshold_expression >2sigma(I)
_cod_data_source_file c2sc20262j.txt
_cod_data_source_block xz105_0m
_cod_depositor_comments
;
The following automatic conversions were performed:

'_symmetry_cell_setting' value 'Triclinic' changed to 'triclinic'
according to
/usr/data/users/saulius/automatic-downloads/retrospective/RSC/lib/dictionaries/cif_core.dic
dictionary named 'cif_core.dic' version 2.4.2 from 2011-04-26.

Automatic conversion script
Id: cif_fix_values 2281 2013-09-26 08:29:07Z andrius 
;
_cod_original_cell_volume 1573.6(5)
_cod_original_sg_symbol_H-M P-1
_cod_database_code 1515183

loop_
_symmetry_equiv_pos_as_xyz
'x, y, z'
'-x, -y, -z'

loop_
_atom_site_label
_atom_site_type_symbol
_atom_site_fract_x
_atom_site_fract_y
_atom_site_fract_z
_atom_site_U_iso_or_equiv
_atom_site_adp_type
_atom_site_occupancy
_atom_site_symmetry_multiplicity
_atom_site_calc_flag
_atom_site_refinement_flags
P1 P 0.78474(7) 0.45455(7) 0.28574(6) 0.01620(19) Uani 1 1 d .
F1 F 0.48375(15) 0.35329(15) 0.07424(13) 0.0276(4) Uani 1 1 d .
F2 F 0.25685(16) 0.33631(17) 0.16083(15) 0.0396(5) Uani 1 1 d .
F3 F 0.20443(16) 0.14629(19) 0.34807(16) 0.0450(5) Uani 1 1 d .
F4 F 0.38405(17) -0.03581(17) 0.43871(15) 0.0425(5) Uani 1 1 d .
F5 F 0.60864(16) -0.02598(16) 0.35290(14) 0.0346(5) Uani 1 1 d .
F6 F 0.73864(16) 0.38456(15) -0.07693(13) 0.0297(5) Uani 1 1 d .
F7 F 0.73596(16) 0.33840(16) -0.25477(13) 0.0314(5) Uani 1 1 d .
F8 F 0.68217(17) 0.10888(16) -0.25230(13) 0.0343(5) Uani 1 1 d .
F9 F 0.63381(18) -0.07985(16) -0.06303(14) 0.0362(5) Uani 1 1 d .
F10 F 0.64333(17) -0.04040(15) 0.11794(13) 0.0326(5) Uani 1 1 d .
F11 F 0.97411(17) 0.16276(18) 0.06143(15) 0.0388(5) Uani 1 1 d .
F12 F 1.10478(16) 0.08841(19) 0.17729(16) 0.0442(5) Uani 1 1 d .
F13 F 0.99928(18) -0.03975(17) 0.14660(16) 0.0465(6) Uani 1 1 d .
F14 F 1.01818(18) -0.02333(17) 0.38005(16) 0.0434(5) Uani 1 1 d .
F15 F 0.89160(18) -0.12881(16) 0.34590(15) 0.0404(5) Uani 1 1 d .
F16 F 0.82729(17) 0.00979(16) 0.42129(14) 0.0349(5) Uani 1 1 d .
O1 O 0.78424(18) 0.07987(17) 0.20990(15) 0.0206(5) Uani 1 1 d .
C1 C 0.5608(3) 0.1686(3) 0.2100(2) 0.0171(7) Uani 1 1 d .
C2 C 0.4640(3) 0.2547(3) 0.1671(2) 0.0211(7) Uani 1 1 d .
C3 C 0.3463(3) 0.2491(3) 0.2097(3) 0.0272(8) Uani 1 1 d .
C4 C 0.3195(3) 0.1527(3) 0.3036(3) 0.0288(8) Uani 1 1 d .
C5 C 0.4100(3) 0.0633(3) 0.3495(2) 0.0261(8) Uani 1 1 d .
C6 C 0.5268(3) 0.0709(3) 0.3025(2) 0.0245(8) Uani 1 1 d .
C7 C 0.6943(3) 0.1731(3) 0.0318(2) 0.0180(7) Uani 1 1 d .
C8 C 0.7145(3) 0.2646(3) -0.0669(2) 0.0200(7) Uani 1 1 d .
C9 C 0.7121(3) 0.2447(3) -0.1609(2) 0.0206(7) Uani 1 1 d .
C10 C 0.6853(3) 0.1289(3) -0.1604(2) 0.0236(8) Uani 1 1 d .
C11 C 0.6623(3) 0.0340(3) -0.0653(3) 0.0230(7) Uani 1 1 d .
C12 C 0.6673(3) 0.0580(3) 0.0273(2) 0.0205(7) Uani 1 1 d .
C13 C 0.8922(3) 0.0948(3) 0.2396(2) 0.0207(7) Uani 1 1 d .
C14 C 0.9060(3) 0.2237(3) 0.2555(2) 0.0210(7) Uani 1 1 d .
H14A H 0.9382 0.2050 0.3246 0.025 Uiso 1 1 calc R
H14B H 0.9648 0.2720 0.1995 0.025 Uiso 1 1 calc R
C15 C 0.7832(3) 0.3068(3) 0.2516(2) 0.0180(7) Uani 1 1 d .
H15A H 0.7260 0.2522 0.3065 0.022 Uiso 1 1 calc R
C16 C 0.7380(3) 0.3253(3) 0.1434(2) 0.0185(7) Uani 1 1 d .
H16A H 0.8033 0.3538 0.0862 0.022 Uiso 1 1 calc R
H16B H 0.6679 0.3911 0.1288 0.022 Uiso 1 1 calc R
C17 C 0.9931(3) 0.0746(3) 0.1569(3) 0.0272(8) Uani 1 1 d .
C18 C 0.9075(3) -0.0131(3) 0.3471(3) 0.0286(8) Uani 1 1 d .
C19 C 0.9268(3) 0.5356(3) 0.2249(2) 0.0262(8) Uani 1 1 d .
C20 C 0.9548(3) 0.5413(3) 0.1098(2) 0.0306(8) Uani 1 1 d .
H20A H 1.0270 0.5868 0.0788 0.046 Uiso 1 1 calc R
H20B H 0.8858 0.5866 0.0693 0.046 Uiso 1 1 calc R
H20C H 0.9696 0.4541 0.1078 0.046 Uiso 1 1 calc R
C21 C 1.0376(3) 0.4605(3) 0.2862(3) 0.0332(9) Uani 1 1 d .
H21A H 1.1113 0.5009 0.2507 0.050 Uiso 1 1 calc R
H21B H 1.0458 0.3719 0.2878 0.050 Uiso 1 1 calc R
H21C H 1.0255 0.4616 0.3586 0.050 Uiso 1 1 calc R
C22 C 0.9179(3) 0.6742(3) 0.2262(3) 0.0355(9) Uani 1 1 d .
H22A H 0.9960 0.7095 0.1993 0.053 Uiso 1 1 calc R
H22B H 0.8971 0.6732 0.2987 0.053 Uiso 1 1 calc R
H22C H 0.8550 0.7273 0.1813 0.053 Uiso 1 1 calc R
C23 C 0.7754(3) 0.4001(3) 0.4352(2) 0.0235(7) Uani 1 1 d .
C24 C 0.8589(3) 0.2774(3) 0.4836(2) 0.0305(8) Uani 1 1 d .
H24A H 0.8544 0.2560 0.5604 0.046 Uiso 1 1 calc R
H24B H 0.9425 0.2913 0.4537 0.046 Uiso 1 1 calc R
H24C H 0.8330 0.2068 0.4675 0.046 Uiso 1 1 calc R
C25 C 0.8045(3) 0.5033(3) 0.4762(2) 0.0285(8) Uani 1 1 d .
H25A H 0.7894 0.4739 0.5534 0.043 Uiso 1 1 calc R
H25B H 0.7529 0.5826 0.4452 0.043 Uiso 1 1 calc R
H25C H 0.8898 0.5194 0.4562 0.043 Uiso 1 1 calc R
C26 C 0.6452(3) 0.3634(3) 0.4808(3) 0.0336(9) Uani 1 1 d .
H26A H 0.6428 0.3253 0.5580 0.050 Uiso 1 1 calc R
H26B H 0.6231 0.3015 0.4520 0.050 Uiso 1 1 calc R
H26C H 0.5878 0.4403 0.4612 0.050 Uiso 1 1 calc R
C27 C 0.6459(3) 0.5664(3) 0.2370(2) 0.0253(8) Uani 1 1 d .
C28 C 0.6140(3) 0.6688(3) 0.2910(3) 0.0294(8) Uani 1 1 d .
H28A H 0.5407 0.7227 0.2634 0.044 Uiso 1 1 calc R
H28B H 0.6813 0.7220 0.2760 0.044 Uiso 1 1 calc R
H28C H 0.5996 0.6263 0.3675 0.044 Uiso 1 1 calc R
C29 C 0.5344(3) 0.4880(3) 0.2584(3) 0.0318(8) Uani 1 1 d .
H29A H 0.4854 0.5224 0.1977 0.048 Uiso 1 1 calc R
H29B H 0.4852 0.4942 0.3218 0.048 Uiso 1 1 calc R
H29C H 0.5624 0.3981 0.2692 0.048 Uiso 1 1 calc R
C30 C 0.6625(3) 0.6418(3) 0.1162(2) 0.0331(9) Uani 1 1 d .
H30A H 0.5865 0.6930 0.0928 0.050 Uiso 1 1 calc R
H30B H 0.6845 0.5815 0.0780 0.050 Uiso 1 1 calc R
H30C H 0.7269 0.6985 0.1017 0.050 Uiso 1 1 calc R
B1 B 0.6985(3) 0.1880(3) 0.1488(3) 0.0190(8) Uani 1 1 d .

loop_
_atom_site_aniso_label
_atom_site_aniso_U_11
_atom_site_aniso_U_22
_atom_site_aniso_U_33
_atom_site_aniso_U_23
_atom_site_aniso_U_13
_atom_site_aniso_U_12
P1 0.0189(4) 0.0137(4) 0.0155(4) -0.0053(3) -0.0009(3) 0.0006(3)
F1 0.0272(11) 0.0257(10) 0.0248(11) -0.0027(8) -0.0017(8) -0.0017(8)
F2 0.0214(11) 0.0406(12) 0.0503(13) -0.0106(10) -0.0014(9) 0.0035(9)
F3 0.0251(12) 0.0596(14) 0.0480(14) -0.0194(11) 0.0135(10) -0.0096(10)
F4 0.0417(13) 0.0420(13) 0.0341(12) -0.0018(10) 0.0094(9) -0.0148(10)
F5 0.0337(12) 0.0287(11) 0.0297(12) 0.0026(9) -0.0006(9) -0.0008(9)
F6 0.0475(13) 0.0194(10) 0.0223(10) -0.0041(8) -0.0031(8) -0.0122(9)
F7 0.0421(12) 0.0277(11) 0.0197(11) -0.0021(8) -0.0006(8) -0.0057(9)
F8 0.0503(13) 0.0369(12) 0.0217(11) -0.0174(9) -0.0071(9) -0.0005(9)
F9 0.0593(14) 0.0231(11) 0.0333(12) -0.0148(9) -0.0067(10) -0.0116(9)
F10 0.0562(14) 0.0191(10) 0.0218(11) -0.0030(8) -0.0004(9) -0.0158(9)
F11 0.0420(13) 0.0419(12) 0.0299(12) -0.0130(10) 0.0112(9) -0.0063(10)
F12 0.0195(12) 0.0542(14) 0.0660(15) -0.0336(12) 0.0020(10) 0.0034(9)
F13 0.0521(14) 0.0295(12) 0.0635(15) -0.0299(11) 0.0158(11) -0.0038(10)
F14 0.0414(13) 0.0299(12) 0.0540(14) -0.0049(10) -0.0246(10) 0.0060(9)
F15 0.0595(15) 0.0172(11) 0.0434(13) -0.0064(9) -0.0138(10) -0.0025(9)
F16 0.0443(13) 0.0319(11) 0.0237(11) -0.0045(9) 0.0005(9) -0.0049(9)
O1 0.0202(12) 0.0160(11) 0.0260(12) -0.0062(9) -0.0065(9) -0.0013(9)
C1 0.0206(17) 0.0186(17) 0.0163(17) -0.0111(14) 0.0006(13) -0.0043(13)
C2 0.0259(19) 0.0196(18) 0.0188(18) -0.0080(15) 0.0034(14) -0.0066(14)
C3 0.0214(19) 0.029(2) 0.032(2) -0.0134(17) -0.0013(15) 0.0008(15)
C4 0.022(2) 0.038(2) 0.032(2) -0.0197(18) 0.0105(16) -0.0108(17)
C5 0.030(2) 0.0235(19) 0.0241(19) -0.0074(15) 0.0078(15) -0.0124(16)
C6 0.027(2) 0.0228(19) 0.0248(19) -0.0095(15) 0.0009(15) -0.0045(15)
C7 0.0160(17) 0.0165(17) 0.0215(18) -0.0078(14) -0.0005(13) 0.0007(13)
C8 0.0186(18) 0.0172(17) 0.0249(19) -0.0086(14) 0.0006(13) -0.0024(13)
C9 0.0206(18) 0.0208(18) 0.0159(18) -0.0014(14) -0.0002(13) -0.0015(14)
C10 0.0197(18) 0.032(2) 0.023(2) -0.0156(16) -0.0018(14) 0.0015(15)
C11 0.0273(19) 0.0173(18) 0.028(2) -0.0130(15) -0.0006(15) -0.0023(14)
C12 0.0242(19) 0.0171(17) 0.0168(18) -0.0022(14) -0.0005(13) -0.0014(14)
C13 0.0174(18) 0.0181(17) 0.0272(19) -0.0093(14) -0.0021(14) 0.0002(13)
C14 0.0182(18) 0.0190(17) 0.0261(19) -0.0096(14) -0.0008(14) 0.0017(13)
C15 0.0213(18) 0.0123(16) 0.0213(18) -0.0063(13) -0.0025(13) -0.0019(13)
C16 0.0200(17) 0.0176(17) 0.0177(17) -0.0066(13) -0.0010(13) -0.0005(13)
C17 0.027(2) 0.0211(19) 0.037(2) -0.0153(17) 0.0002(16) -0.0008(15)
C18 0.030(2) 0.021(2) 0.035(2) -0.0082(16) -0.0110(17) 0.0023(15)
C19 0.029(2) 0.0237(19) 0.029(2) -0.0124(15) 0.0042(15) -0.0098(15)
C20 0.037(2) 0.0253(19) 0.030(2) -0.0127(16) 0.0162(16) -0.0124(16)
C21 0.025(2) 0.036(2) 0.044(2) -0.0210(18) 0.0039(16) -0.0072(16)
C22 0.044(2) 0.026(2) 0.040(2) -0.0172(17) 0.0093(18) -0.0131(17)
C23 0.030(2) 0.0230(18) 0.0170(18) -0.0078(14) -0.0027(14) 0.0030(14)
C24 0.043(2) 0.0256(19) 0.0194(19) -0.0045(15) -0.0079(16) 0.0067(16)
C25 0.039(2) 0.0293(19) 0.0205(19) -0.0137(15) -0.0061(15) 0.0037(16)
C26 0.038(2) 0.030(2) 0.026(2) -0.0062(16) 0.0099(16) -0.0015(16)
C27 0.029(2) 0.0182(17) 0.030(2) -0.0120(15) -0.0080(15) 0.0068(14)
C28 0.030(2) 0.0219(19) 0.036(2) -0.0117(16) -0.0080(16) 0.0099(15)
C29 0.023(2) 0.033(2) 0.041(2) -0.0171(17) -0.0045(16) 0.0064(15)
C30 0.049(2) 0.0182(18) 0.029(2) -0.0057(15) -0.0136(17) 0.0086(16)
B1 0.024(2) 0.0159(19) 0.018(2) -0.0058(16) 0.0005(15) -0.0068(16)

loop_
_atom_type_symbol
_atom_type_description
_atom_type_scat_dispersion_real
_atom_type_scat_dispersion_imag
_atom_type_scat_source
C C 0.0033 0.0016 'International Tables Vol C Tables 4.2.6.8 and 6.1.1.4'
H H 0.0000 0.0000 'International Tables Vol C Tables 4.2.6.8 and 6.1.1.4'
O O 0.0106 0.0060 'International Tables Vol C Tables 4.2.6.8 and 6.1.1.4'
B B 0.0013 0.0007 'International Tables Vol C Tables 4.2.6.8 and 6.1.1.4'
F F 0.0171 0.0103 'International Tables Vol C Tables 4.2.6.8 and 6.1.1.4'
P P 0.1023 0.0942 'International Tables Vol C Tables 4.2.6.8 and 6.1.1.4'

loop_
_geom_angle_atom_site_label_1
_geom_angle_atom_site_label_2
_geom_angle_atom_site_label_3
_geom_angle
C15 P1 C19 110.91(13)
C15 P1 C27 108.62(13)
C19 P1 C27 110.52(14)
C15 P1 C23 106.21(13)
C19 P1 C23 111.17(14)
C27 P1 C23 109.28(14)
C13 O1 B1 124.5(2)
C2 C1 C6 113.1(3)
C2 C1 B1 119.5(3)
C6 C1 B1 127.4(3)
F1 C2 C3 115.5(3)
F1 C2 C1 119.4(3)
C3 C2 C1 125.2(3)
F2 C3 C2 121.0(3)
F2 C3 C4 120.2(3)
C2 C3 C4 118.8(3)
F3 C4 C5 120.8(3)
F3 C4 C3 119.9(3)
C5 C4 C3 119.3(3)
F4 C5 C4 120.0(3)
F4 C5 C6 119.9(3)
C4 C5 C6 120.0(3)
F5 C6 C5 115.0(3)
F5 C6 C1 121.4(3)
C5 C6 C1 123.6(3)
C8 C7 C12 113.0(3)
C8 C7 B1 127.5(3)
C12 C7 B1 119.5(3)
F6 C8 C9 114.8(3)
F6 C8 C7 120.7(3)
C9 C8 C7 124.4(3)
F7 C9 C10 119.2(3)
F7 C9 C8 120.9(3)
C10 C9 C8 119.9(3)
F8 C10 C9 120.3(3)
F8 C10 C11 120.8(3)
C9 C10 C11 119.0(3)
F9 C11 C10 119.9(3)
F9 C11 C12 121.0(3)
C10 C11 C12 119.0(3)
F10 C12 C11 115.5(2)
F10 C12 C7 119.8(3)
C11 C12 C7 124.6(3)
O1 C13 C17 107.8(2)
O1 C13 C18 105.0(2)
C17 C13 C18 109.9(3)
O1 C13 C14 118.2(2)
C17 C13 C14 108.6(2)
C18 C13 C14 107.1(2)
C15 C14 C13 111.4(2)
C15 C14 H14A 109.3
C13 C14 H14A 109.3
C15 C14 H14B 109.3
C13 C14 H14B 109.3
H14A C14 H14B 108.0
C14 C15 C16 105.3(2)
C14 C15 P1 115.21(19)
C16 C15 P1 117.00(19)
C14 C15 H15A 106.2
C16 C15 H15A 106.2
P1 C15 H15A 106.2
C15 C16 B1 107.8(2)
C15 C16 H16A 110.1
B1 C16 H16A 110.1
C15 C16 H16B 110.1
B1 C16 H16B 110.1
H16A C16 H16B 108.5
F13 C17 F11 107.0(3)
F13 C17 F12 106.7(3)
F11 C17 F12 105.8(2)
F13 C17 C13 113.7(3)
F11 C17 C13 109.8(3)
F12 C17 C13 113.3(3)
F16 C18 F15 107.1(3)
F16 C18 F14 107.0(3)
F15 C18 F14 106.4(3)
F16 C18 C13 110.3(3)
F15 C18 C13 113.3(3)
F14 C18 C13 112.4(3)
C20 C19 C22 108.1(2)
C20 C19 C21 107.5(3)
C22 C19 C21 107.0(3)
C20 C19 P1 110.8(2)
C22 C19 P1 112.6(2)
C21 C19 P1 110.7(2)
C19 C20 H20A 109.5
C19 C20 H20B 109.5
H20A C20 H20B 109.5
C19 C20 H20C 109.5
H20A C20 H20C 109.5
H20B C20 H20C 109.5
C19 C21 H21A 109.5
C19 C21 H21B 109.5
H21A C21 H21B 109.5
C19 C21 H21C 109.5
H21A C21 H21C 109.5
H21B C21 H21C 109.5
C19 C22 H22A 109.5
C19 C22 H22B 109.5
H22A C22 H22B 109.5
C19 C22 H22C 109.5
H22A C22 H22C 109.5
H22B C22 H22C 109.5
C25 C23 C24 108.5(3)
C25 C23 C26 108.3(3)
C24 C23 C26 104.8(2)
C25 C23 P1 113.0(2)
C24 C23 P1 112.6(2)
C26 C23 P1 109.3(2)
C23 C24 H24A 109.5
C23 C24 H24B 109.5
H24A C24 H24B 109.5
C23 C24 H24C 109.5
H24A C24 H24C 109.5
H24B C24 H24C 109.5
C23 C25 H25A 109.5
C23 C25 H25B 109.5
H25A C25 H25B 109.5
C23 C25 H25C 109.5
H25A C25 H25C 109.5
H25B C25 H25C 109.5
C23 C26 H26A 109.5
C23 C26 H26B 109.5
H26A C26 H26B 109.5
C23 C26 H26C 109.5
H26A C26 H26C 109.5
H26B C26 H26C 109.5
C28 C27 C30 106.0(2)
C28 C27 C29 107.8(3)
C30 C27 C29 108.0(3)
C28 C27 P1 113.3(2)
C30 C27 P1 111.8(2)
C29 C27 P1 109.7(2)
C27 C28 H28A 109.5
C27 C28 H28B 109.5
H28A C28 H28B 109.5
C27 C28 H28C 109.5
H28A C28 H28C 109.5
H28B C28 H28C 109.5
C27 C29 H29A 109.5
C27 C29 H29B 109.5
H29A C29 H29B 109.5
C27 C29 H29C 109.5
H29A C29 H29C 109.5
H29B C29 H29C 109.5
C27 C30 H30A 109.5
C27 C30 H30B 109.5
H30A C30 H30B 109.5
C27 C30 H30C 109.5
H30A C30 H30C 109.5
H30B C30 H30C 109.5
O1 B1 C16 110.5(2)
O1 B1 C1 108.3(2)
C16 B1 C1 109.0(2)
O1 B1 C7 107.2(2)
C16 B1 C7 114.7(2)
C1 B1 C7 106.8(2)

loop_
_geom_bond_atom_site_label_1
_geom_bond_atom_site_label_2
_geom_bond_distance
P1 C15 1.877(3)
P1 C19 1.885(3)
P1 C27 1.890(3)
P1 C23 1.894(3)
F1 C2 1.367(3)
F2 C3 1.358(4)
F3 C4 1.350(3)
F4 C5 1.353(3)
F5 C6 1.361(3)
F6 C8 1.365(3)
F7 C9 1.356(3)
F8 C10 1.349(3)
F9 C11 1.347(3)
F10 C12 1.356(3)
F11 C17 1.345(4)
F12 C17 1.353(4)
F13 C17 1.331(3)
F14 C18 1.345(4)
F15 C18 1.341(3)
F16 C18 1.334(4)
O1 C13 1.368(3)
O1 B1 1.502(4)
C1 C2 1.388(4)
C1 C6 1.393(4)
C1 B1 1.657(4)
C2 C3 1.369(4)
C3 C4 1.377(4)
C4 C5 1.365(5)
C5 C6 1.379(4)
C7 C8 1.382(4)
C7 C12 1.390(4)
C7 B1 1.662(5)
C8 C9 1.377(4)
C9 C10 1.371(4)
C10 C11 1.371(4)
C11 C12 1.386(4)
C13 C17 1.542(4)
C13 C18 1.543(4)
C13 C14 1.567(4)
C14 C15 1.549(4)
C14 H14A 0.9900
C14 H14B 0.9900
C15 C16 1.549(4)
C15 H15A 1.0000
C16 B1 1.634(4)
C16 H16A 0.9900
C16 H16B 0.9900
C19 C20 1.535(4)
C19 C22 1.552(4)
C19 C21 1.556(4)
C20 H20A 0.9800
C20 H20B 0.9800
C20 H20C 0.9800
C21 H21A 0.9800
C21 H21B 0.9800
C21 H21C 0.9800
C22 H22A 0.9800
C22 H22B 0.9800
C22 H22C 0.9800
C23 C25 1.539(4)
C23 C24 1.540(4)
C23 C26 1.556(4)
C24 H24A 0.9800
C24 H24B 0.9800
C24 H24C 0.9800
C25 H25A 0.9800
C25 H25B 0.9800
C25 H25C 0.9800
C26 H26A 0.9800
C26 H26B 0.9800
C26 H26C 0.9800
C27 C28 1.552(4)
C27 C30 1.557(4)
C27 C29 1.560(4)
C28 H28A 0.9800
C28 H28B 0.9800
C28 H28C 0.9800
C29 H29A 0.9800
C29 H29B 0.9800
C29 H29C 0.9800
C30 H30A 0.9800
C30 H30B 0.9800
C30 H30C 0.9800
